data_1529208
loop_
_publ_author_name
'Camp, Cl\'ement'
'Settineri, Nicholas'
'Lef\`evre, Julia'
'Jupp, Andrew R.'
'Goicoechea, Jos\'e M.'
'Maron, Laurent'
'Arnold, John'

_publ_section_title
;
 Uranium and thorium complexes of the phosphaethynolate ion
;
_journal_issue 11
_journal_name_full 'Chem. Sci.'
_journal_page_first 6379
_journal_paper_doi 10.1039/C5SC02150B
_journal_volume 6
_journal_year 2015
_chemical_formula_sum 'C43.5 H73 N7 S Si6 Th'
_chemical_formula_weight 1126.72
_chemical_name_common Th(NCS)(amid)3
_space_group_crystal_system triclinic
_space_group_IT_number 2
_space_group_name_Hall '-P 1'
_space_group_name_H-M_alt 'P -1'
_symmetry_space_group_name_Hall '-P 1'
_symmetry_space_group_name_H-M 'P -1'
_atom_sites_solution_hydrogens geom
_audit_creation_method SHELXL-2014/7
_audit_update_record
;
2015-06-14 deposited with the CCDC.
2015-07-17 downloaded from the CCDC.
;
_cell_angle_alpha 86.479(2)
_cell_angle_beta 83.836(2)
_cell_angle_gamma 75.464(2)
_cell_formula_units_Z 2
_cell_length_a 11.6047(6)
_cell_length_b 11.6602(6)
_cell_length_c 21.2040(11)
_cell_measurement_reflns_used 9180
_cell_measurement_temperature 100(2)
_cell_measurement_theta_max 25.39
_cell_measurement_theta_min 2.60
_cell_volume 2759.5(2)
_computing_cell_refinement 'Bruker SAINT'
_computing_data_collection 'Bruker APEX2'
_computing_data_reduction 'Bruker SAINT'
_computing_molecular_graphics 'Bruker SHELXTL'
_computing_publication_material 'Bruker SHELXTL'
_computing_structure_refinement 'SHELXL-2014/7 (Sheldrick, 2014)'
_computing_structure_solution SIR-92
_diffrn_ambient_temperature 100(2)
_diffrn_detector_area_resol_mean 8.366
_diffrn_measured_fraction_theta_full 0.995
_diffrn_measured_fraction_theta_max 0.991
_diffrn_measurement_device_type 'Bruker APEX-II CCD'
_diffrn_measurement_method 'phi and omega scans'
_diffrn_radiation_type MoK\a
_diffrn_radiation_wavelength 0.71073
_diffrn_reflns_av_R_equivalents 0.0279
_diffrn_reflns_av_unetI/netI 0.0210
_diffrn_reflns_Laue_measured_fraction_full 0.995
_diffrn_reflns_Laue_measured_fraction_max 0.991
_diffrn_reflns_limit_h_max 13
_diffrn_reflns_limit_h_min -13
_diffrn_reflns_limit_k_max 14
_diffrn_reflns_limit_k_min -14
_diffrn_reflns_limit_l_max 25
_diffrn_reflns_limit_l_min -25
_diffrn_reflns_number 50449
_diffrn_reflns_point_group_measured_fraction_full 0.995
_diffrn_reflns_point_group_measured_fraction_max 0.991
_diffrn_reflns_theta_full 25.000
_diffrn_reflns_theta_max 25.403
_diffrn_reflns_theta_min 1.805
_exptl_absorpt_coefficient_mu 2.905
_exptl_absorpt_correction_T_max 0.7452
_exptl_absorpt_correction_T_min 0.5856
_exptl_absorpt_correction_type multi-scan
_exptl_absorpt_process_details SADABS
_exptl_crystal_colour colorless
_exptl_crystal_density_diffrn 1.356
_exptl_crystal_description block
_exptl_crystal_F_000 1146
_exptl_crystal_size_max 0.500
_exptl_crystal_size_mid 0.100
_exptl_crystal_size_min 0.100
_refine_diff_density_max 1.059
_refine_diff_density_min -2.196
_refine_diff_density_rms 0.104
_refine_ls_extinction_method none
_refine_ls_goodness_of_fit_ref 1.417
_refine_ls_hydrogen_treatment constr
_refine_ls_matrix_type full
_refine_ls_number_parameters 716
_refine_ls_number_reflns 10054
_refine_ls_number_restraints 36
_refine_ls_restrained_S_all 1.417
_refine_ls_R_factor_all 0.0282
_refine_ls_R_factor_gt 0.0278
_refine_ls_shift/su_max 0.002
_refine_ls_shift/su_mean 0.000
_refine_ls_structure_factor_coef Fsqd
_refine_ls_weighting_details 'w=1/[\s^2^(Fo^2^)+12.8615P] where P=(Fo^2^+2Fc^2^)/3'
_refine_ls_weighting_scheme calc
_refine_ls_wR_factor_gt 0.0779
_refine_ls_wR_factor_ref 0.0781
_reflns_Friedel_coverage 0.000
_reflns_number_gt 9918
_reflns_number_total 10054
_reflns_threshold_expression 'I > 2\s(I)'
_cod_data_source_file c5sc02150b2.cif
_cod_data_source_block 8
_cod_depositor_comments 'Adding full bibliography for 1529203--1529209.cif.'
_cod_original_formula_sum 'C43.50 H73 N7 S Si6 Th'
_cod_database_code 1529208
_shelx_shelxl_version_number 2014/7
_shelx_space_group_comment
;
The symmetry employed for this shelxl refinement is uniquely defined
by the following loop, which should always be used as a source of
symmetry information in preference to the above space-group names.
They are only intended as comments.
;
_shelx_estimated_absorpt_t_min 0.325
_shelx_estimated_absorpt_t_max 0.760

loop_
_space_group_symop_operation_xyz
'x, y, z'
'-x, -y, -z'

loop_
_atom_site_label
_atom_site_type_symbol
_atom_site_fract_x
_atom_site_fract_y
_atom_site_fract_z
_atom_site_U_iso_or_equiv
_atom_site_adp_type
_atom_site_occupancy
_atom_site_site_symmetry_order
_atom_site_calc_flag
_atom_site_refinement_flags_posn
_atom_site_refinement_flags_adp
_atom_site_refinement_flags_occupancy
_atom_site_disorder_assembly
_atom_site_disorder_group
C1 C 0.3613(5) 0.0523(4) 0.2854(2) 0.0213(11) Uani 1 1 d . . . . .
C2 C 0.6958(5) -0.0848(4) 0.2794(3) 0.0256(11) Uani 1 1 d . . . . .
H2A H 0.6168 -0.0593 0.2635 0.038 Uiso 1 1 calc R U . . .
H2B H 0.7181 -0.1715 0.2846 0.038 Uiso 1 1 calc R U . . .
H2C H 0.7550 -0.0590 0.2491 0.038 Uiso 1 1 calc R U . . .
C3 C 0.8389(5) -0.0780(5) 0.3891(3) 0.0334(13) Uani 1 1 d . . . . .
H3A H 0.9016 -0.0547 0.3602 0.050 Uiso 1 1 calc R U . . .
H3B H 0.8557 -0.1647 0.3928 0.050 Uiso 1 1 calc R U . . .
H3C H 0.8373 -0.0462 0.4310 0.050 Uiso 1 1 calc R U . . .
C4 C 0.5734(5) -0.0610(5) 0.4135(3) 0.0319(13) Uani 1 1 d . . . . .
H4A H 0.5752 -0.0312 0.4555 0.048 Uiso 1 1 calc R U . . .
H4B H 0.5882 -0.1476 0.4164 0.048 Uiso 1 1 calc R U . . .
H4C H 0.4949 -0.0268 0.3982 0.048 Uiso 1 1 calc R U . . .
C5 C 0.6802(4) 0.2238(4) 0.3697(2) 0.0141(9) Uani 1 1 d . . . . .
C6 C 0.7380(4) 0.2000(4) 0.4313(2) 0.0182(10) Uani 1 1 d . . . . .
C7 C 0.8580(5) 0.1933(5) 0.4321(3) 0.0289(12) Uani 1 1 d . . . . .
H7 H 0.9041 0.2076 0.3940 0.035 Uiso 1 1 calc R U . . .
C8 C 0.9121(5) 0.1658(6) 0.4883(3) 0.0375(15) Uani 1 1 d . . . . .
H8 H 0.9952 0.1603 0.4886 0.045 Uiso 1 1 calc R U . . .
C9 C 0.8447(6) 0.1466(6) 0.5440(3) 0.0391(15) Uani 1 1 d . . . . .
H9 H 0.8813 0.1288 0.5826 0.047 Uiso 1 1 calc R U . . .
C10 C 0.7248(6) 0.1531(6) 0.5436(3) 0.0368(14) Uani 1 1 d . . . . .
H10 H 0.6786 0.1395 0.5818 0.044 Uiso 1 1 calc R U . . .
C11 C 0.6715(5) 0.1795(5) 0.4874(2) 0.0277(12) Uani 1 1 d . . . . .
H11 H 0.5887 0.1837 0.4872 0.033 Uiso 1 1 calc R U . . .
C12A C 0.7459(14) 0.4734(11) 0.4342(8) 0.061(5) Uani 0.582(10) 1 d . . P A 2
H12A H 0.7050 0.4500 0.4740 0.092 Uiso 0.582(10) 1 calc R U P A 2
H12B H 0.7554 0.5540 0.4373 0.092 Uiso 0.582(10) 1 calc R U P A 2
H12C H 0.8248 0.4185 0.4267 0.092 Uiso 0.582(10) 1 calc R U P A 2
C13A C 0.7608(10) 0.5184(10) 0.2936(7) 0.051(4) Uani 0.582(10) 1 d . . P A 2
H13A H 0.8438 0.4729 0.2954 0.077 Uiso 0.582(10) 1 calc R U P A 2
H13B H 0.7567 0.6032 0.2952 0.077 Uiso 0.582(10) 1 calc R U P A 2
H13C H 0.7318 0.5030 0.2540 0.077 Uiso 0.582(10) 1 calc R U P A 2
C14A C 0.5179(8) 0.5741(8) 0.3673(5) 0.032(3) Uani 0.582(10) 1 d . . P A 2
H14A H 0.4916 0.5805 0.3245 0.048 Uiso 0.582(10) 1 calc R U P A 2
H14B H 0.5261 0.6515 0.3789 0.048 Uiso 0.582(10) 1 calc R U P A 2
H14C H 0.4586 0.5485 0.3976 0.048 Uiso 0.582(10) 1 calc R U P A 2
C12B C 0.7965(18) 0.4874(18) 0.3905(11) 0.058(5) Uani 0.418(10) 1 d . U P A 3
H12D H 0.8148 0.4434 0.4305 0.087 Uiso 0.418(10) 1 calc R U P A 3
H12E H 0.7904 0.5717 0.3957 0.087 Uiso 0.418(10) 1 calc R U P A 3
H12F H 0.8603 0.4570 0.3571 0.087 Uiso 0.418(10) 1 calc R U P A 3
C13B C 0.6045(19) 0.5866(14) 0.3114(10) 0.061(6) Uani 0.418(10) 1 d . . P A 3
H13D H 0.6403 0.5622 0.2688 0.091 Uiso 0.418(10) 1 calc R U P A 3
H13E H 0.6273 0.6583 0.3215 0.091 Uiso 0.418(10) 1 calc R U P A 3
H13F H 0.5173 0.6031 0.3127 0.091 Uiso 0.418(10) 1 calc R U P A 3
C14B C 0.5378(17) 0.5032(16) 0.4449(9) 0.056(5) Uani 0.418(10) 1 d . U P A 3
H14D H 0.4689 0.4719 0.4391 0.085 Uiso 0.418(10) 1 calc R U P A 3
H14E H 0.5112 0.5891 0.4501 0.085 Uiso 0.418(10) 1 calc R U P A 3
H14F H 0.5748 0.4653 0.4828 0.085 Uiso 0.418(10) 1 calc R U P A 3
C15 C 0.3397(5) 0.2787(5) 0.4315(3) 0.0269(12) Uani 1 1 d . . . . .
H15A H 0.3834 0.2039 0.4122 0.040 Uiso 1 1 calc R U . . .
H15B H 0.2871 0.2623 0.4684 0.040 Uiso 1 1 calc R U . . .
H15C H 0.3968 0.3195 0.4449 0.040 Uiso 1 1 calc R U . . .
C16 C 0.1702(5) 0.5200(5) 0.4071(3) 0.0346(14) Uani 1 1 d . . . . .
H16A H 0.2289 0.5656 0.4120 0.052 Uiso 1 1 calc R U . . .
H16B H 0.1292 0.5064 0.4487 0.052 Uiso 1 1 calc R U . . .
H16C H 0.1116 0.5644 0.3790 0.052 Uiso 1 1 calc R U . . .
C17 C 0.1336(5) 0.2995(5) 0.3522(3) 0.0306(13) Uani 1 1 d . . . . .
H17A H 0.0806 0.3515 0.3236 0.046 Uiso 1 1 calc R U . . .
H17B H 0.0864 0.2823 0.3912 0.046 Uiso 1 1 calc R U . . .
H17C H 0.1733 0.2253 0.3313 0.046 Uiso 1 1 calc R U . . .
C18 C 0.3464(4) 0.4715(4) 0.2613(2) 0.0151(9) Uani 1 1 d . . . . .
C19 C 0.2315(4) 0.5618(4) 0.2532(2) 0.0197(10) Uani 1 1 d . . . . .
C20 C 0.2189(5) 0.6800(4) 0.2665(3) 0.0298(13) Uani 1 1 d . . . . .
H20 H 0.2837 0.7049 0.2803 0.036 Uiso 1 1 calc R U . . .
C21 C 0.1107(5) 0.7608(5) 0.2593(4) 0.0408(17) Uani 1 1 d . . . . .
H21 H 0.1013 0.8415 0.2686 0.049 Uiso 1 1 calc R U . . .
C22 C 0.0169(5) 0.7259(5) 0.2390(3) 0.0379(15) Uani 1 1 d . . . . .
H22 H -0.0567 0.7825 0.2341 0.045 Uiso 1 1 calc R U . . .
C23 C 0.0289(5) 0.6089(5) 0.2256(3) 0.0274(12) Uani 1 1 d . . . . .
H23 H -0.0358 0.5848 0.2112 0.033 Uiso 1 1 calc R U . . .
C24 C 0.1358(4) 0.5269(4) 0.2334(2) 0.0204(10) Uani 1 1 d . . . . .
H24 H 0.1439 0.4460 0.2250 0.025 Uiso 1 1 calc R U . . .
C25A C 0.3384(13) 0.563(3) 0.0968(9) 0.042(6) Uani 0.52(4) 1 d . . P B 4
H25A H 0.2610 0.6094 0.1152 0.063 Uiso 0.52(4) 1 calc R U P B 4
H25B H 0.3332 0.4815 0.0911 0.063 Uiso 0.52(4) 1 calc R U P B 4
H25C H 0.3594 0.5986 0.0555 0.063 Uiso 0.52(4) 1 calc R U P B 4
C26A C 0.475(3) 0.6995(14) 0.1640(12) 0.055(6) Uani 0.52(4) 1 d . . P B 4
H26A H 0.3995 0.7458 0.1845 0.082 Uiso 0.52(4) 1 calc R U P B 4
H26B H 0.4920 0.7359 0.1222 0.082 Uiso 0.52(4) 1 calc R U P B 4
H26C H 0.5400 0.6980 0.1903 0.082 Uiso 0.52(4) 1 calc R U P B 4
C25B C 0.3383(13) 0.621(2) 0.1137(9) 0.025(4) Uani 0.48(4) 1 d . . P B 5
H25D H 0.3063 0.5562 0.1009 0.038 Uiso 0.48(4) 1 calc R U P B 5
H25E H 0.3612 0.6654 0.0758 0.038 Uiso 0.48(4) 1 calc R U P B 5
H25F H 0.2771 0.6735 0.1412 0.038 Uiso 0.48(4) 1 calc R U P B 5
C26B C 0.5069(12) 0.7051(13) 0.1905(12) 0.023(4) Uani 0.48(4) 1 d . . P B 5
H26D H 0.4363 0.7521 0.2150 0.035 Uiso 0.48(4) 1 calc R U P B 5
H26E H 0.5324 0.7541 0.1552 0.035 Uiso 0.48(4) 1 calc R U P B 5
H26F H 0.5718 0.6775 0.2180 0.035 Uiso 0.48(4) 1 calc R U P B 5
C27 C 0.5994(5) 0.4811(5) 0.1065(3) 0.0317(13) Uani 1 1 d . . . . .
H27A H 0.6154 0.5312 0.0694 0.047 Uiso 1 1 calc R U . . .
H27B H 0.5860 0.4074 0.0924 0.047 Uiso 1 1 calc R U . . .
H27C H 0.6680 0.4625 0.1318 0.047 Uiso 1 1 calc R U . . .
C28 C 0.2947(5) 0.2501(6) 0.1465(3) 0.0371(15) Uani 1 1 d . . . . .
H28A H 0.2776 0.2116 0.1876 0.056 Uiso 1 1 calc R U . . .
H28B H 0.2319 0.2502 0.1190 0.056 Uiso 1 1 calc R U . . .
H28C H 0.2973 0.3319 0.1528 0.056 Uiso 1 1 calc R U . . .
C29 C 0.4559(5) 0.2271(5) 0.0249(3) 0.0329(13) Uani 1 1 d . . . . .
H29A H 0.4604 0.3099 0.0250 0.049 Uiso 1 1 calc R U . . .
H29B H 0.3860 0.2227 0.0039 0.049 Uiso 1 1 calc R U . . .
H29C H 0.5285 0.1801 0.0020 0.049 Uiso 1 1 calc R U . . .
C30 C 0.4469(6) 0.0073(5) 0.1088(3) 0.0336(13) Uani 1 1 d . . . . .
H30A H 0.5196 -0.0344 0.0837 0.050 Uiso 1 1 calc R U . . .
H30B H 0.3766 -0.0035 0.0903 0.050 Uiso 1 1 calc R U . . .
H30C H 0.4471 -0.0250 0.1525 0.050 Uiso 1 1 calc R U . . .
C31 C 0.6665(4) 0.1768(4) 0.1422(2) 0.0141(9) Uani 1 1 d . . . . .
C32A C 0.7279(11) 0.0914(13) 0.0898(6) 0.011(3) Uani 0.499(12) 1 d . U P C 6
C33A C 0.7638(10) -0.0295(10) 0.1017(6) 0.025(3) Uani 0.499(12) 1 d . . P C 6
H33A H 0.7485 -0.0617 0.1431 0.030 Uiso 0.499(12) 1 calc R U P C 6
C34A C 0.8219(11) -0.1038(10) 0.0536(6) 0.037(3) Uani 0.499(12) 1 d . . P C 6
H34A H 0.8491 -0.1867 0.0618 0.044 Uiso 0.499(12) 1 calc R U P C 6
C35A C 0.8399(16) -0.0547(15) -0.0072(9) 0.033(5) Uani 0.499(12) 1 d . U P C 6
H35A H 0.8774 -0.1058 -0.0406 0.040 Uiso 0.499(12) 1 calc R U P C 6
C36A C 0.8047(14) 0.0669(13) -0.0204(7) 0.025(4) Uani 0.499(12) 1 d . U P C 6
H36A H 0.8185 0.0988 -0.0621 0.030 Uiso 0.499(12) 1 calc R U P C 6
C37A C 0.7479(10) 0.1416(11) 0.0297(5) 0.023(3) Uani 0.499(12) 1 d . . P C 6
H37A H 0.7238 0.2251 0.0225 0.027 Uiso 0.499(12) 1 calc R U P C 6
C32B C 0.7326(11) 0.1327(12) 0.0794(6) 0.013(3) Uani 0.501(12) 1 d . U P C 7
C33B C 0.7449(9) 0.0144(11) 0.0665(6) 0.020(3) Uani 0.501(12) 1 d . . P C 7
H33B H 0.7137 -0.0361 0.0969 0.025 Uiso 0.501(12) 1 calc R U P C 7
C34B C 0.8028(15) -0.0295(17) 0.0091(8) 0.037(4) Uani 0.501(12) 1 d . . P C 7
H34B H 0.8129 -0.1108 0.0010 0.044 Uiso 0.501(12) 1 calc R U P C 7
C35B C 0.8452(13) 0.0414(13) -0.0355(7) 0.031(4) Uani 0.501(12) 1 d . . P C 7
H35B H 0.8826 0.0103 -0.0750 0.038 Uiso 0.501(12) 1 calc R U P C 7
C36B C 0.8338(10) 0.1621(10) -0.0233(5) 0.029(3) Uani 0.501(12) 1 d . . P C 7
H36B H 0.8645 0.2121 -0.0542 0.035 Uiso 0.501(12) 1 calc R U P C 7
C37B C 0.7773(9) 0.2063(11) 0.0343(5) 0.019(2) Uani 0.501(12) 1 d . . P C 7
H37B H 0.7691 0.2871 0.0430 0.023 Uiso 0.501(12) 1 calc R U P C 7
C38A C 0.9249(8) 0.1798(10) 0.2660(5) 0.022(2) Uani 0.504(8) 1 d . . P D 8
H38A H 0.8894 0.2535 0.2882 0.033 Uiso 0.504(8) 1 calc R U P D 8
H38B H 1.0121 0.1618 0.2652 0.033 Uiso 0.504(8) 1 calc R U P D 8
H38C H 0.8956 0.1148 0.2881 0.033 Uiso 0.504(8) 1 calc R U P D 8
C39A C 0.9682(9) 0.0395(9) 0.1508(5) 0.025(2) Uani 0.504(8) 1 d . . P D 8
H39A H 0.9307 -0.0207 0.1723 0.037 Uiso 0.504(8) 1 calc R U P D 8
H39B H 1.0515 0.0232 0.1605 0.037 Uiso 0.504(8) 1 calc R U P D 8
H39C H 0.9655 0.0374 0.1049 0.037 Uiso 0.504(8) 1 calc R U P D 8
C40A C 0.9411(9) 0.3089(10) 0.1400(5) 0.029(3) Uani 0.504(8) 1 d . . P D 8
H40A H 0.9376 0.3044 0.0942 0.044 Uiso 0.504(8) 1 calc R U P D 8
H40B H 1.0245 0.2971 0.1489 0.044 Uiso 0.504(8) 1 calc R U P D 8
H40C H 0.8949 0.3870 0.1541 0.044 Uiso 0.504(8) 1 calc R U P D 8
C38B C 0.8846(10) 0.3368(12) 0.2255(6) 0.036(3) Uani 0.496(8) 1 d . . P D 9
H38D H 0.8566 0.3271 0.2703 0.054 Uiso 0.496(8) 1 calc R U P D 9
H38E H 0.8324 0.4073 0.2068 0.054 Uiso 0.496(8) 1 calc R U P D 9
H38F H 0.9666 0.3462 0.2220 0.054 Uiso 0.496(8) 1 calc R U P D 9
C39B C 0.9598(10) 0.0694(11) 0.2134(7) 0.038(3) Uani 0.496(8) 1 d . . P D 9
H39D H 0.9274 0.0602 0.2575 0.058 Uiso 0.496(8) 1 calc R U P D 9
H39E H 1.0439 0.0713 0.2122 0.058 Uiso 0.496(8) 1 calc R U P D 9
H39F H 0.9535 0.0025 0.1893 0.058 Uiso 0.496(8) 1 calc R U P D 9
C40B C 0.9440(9) 0.2346(9) 0.0957(5) 0.022(2) Uani 0.496(8) 1 d . . P D 9
H40D H 1.0243 0.2468 0.0968 0.033 Uiso 0.496(8) 1 calc R U P D 9
H40E H 0.8916 0.3068 0.0788 0.033 Uiso 0.496(8) 1 calc R U P D 9
H40F H 0.9484 0.1685 0.0683 0.033 Uiso 0.496(8) 1 calc R U P D 9
C400 C 0.918(2) 0.5528(18) 0.0366(12) 0.034(5) Uani 0.5 1 d . . P E -1
H400 H 0.8625 0.6044 0.0649 0.041 Uiso 0.5 1 calc R U P E -1
C401 C 1.036(2) 0.5248(18) 0.0452(11) 0.038(5) Uani 0.5 1 d . . P E -1
H401 H 1.0634 0.5552 0.0798 0.045 Uiso 0.5 1 calc R U P E -1
C402 C 1.118(3) 0.451(2) 0.0024(18) 0.030(5) Uani 0.5 1 d . . P E -1
H402 H 1.2004 0.4306 0.0084 0.036 Uiso 0.5 1 calc R U P E -1
C403 C 1.1645(9) 0.3287(10) -0.0962(5) 0.028(2) Uani 0.5 1 d . . P E -1
H40G H 1.1842 0.3777 -0.1330 0.041 Uiso 0.5 1 calc R U P E -1
H40H H 1.1274 0.2688 -0.1099 0.041 Uiso 0.5 1 calc R U P E -1
H40I H 1.2377 0.2893 -0.0766 0.041 Uiso 0.5 1 calc R U P E -1
C404 C 1.0794(17) 0.4053(14) -0.0489(10) 0.022(4) Uani 0.5 1 d . . P E -1
C405 C 0.9538(17) 0.4349(16) -0.0548(9) 0.027(4) Uani 0.5 1 d . . P E -1
H405 H 0.9231 0.4042 -0.0881 0.032 Uiso 0.5 1 calc R U P E -1
C406 C 0.878(3) 0.509(2) -0.0114(18) 0.036(6) Uani 0.5 1 d . . P E -1
H406 H 0.7942 0.5288 -0.0156 0.044 Uiso 0.5 1 calc R U P E -1
N1 N 0.6575(4) 0.1346(3) 0.34054(18) 0.0162(8) Uani 1 1 d . . . . .
N2 N 0.6485(3) 0.3323(3) 0.34345(18) 0.0148(8) Uani 1 1 d . . . . .
N3 N 0.3519(3) 0.3880(3) 0.30742(18) 0.0148(8) Uani 1 1 d . . . . .
N4 N 0.4454(3) 0.4680(3) 0.2214(2) 0.0176(8) Uani 1 1 d . . . . .
N5 N 0.5484(3) 0.1959(3) 0.15355(17) 0.0128(8) Uani 1 1 d . . . . .
N6 N 0.7262(3) 0.2138(3) 0.18387(17) 0.0128(8) Uani 1 1 d . . . . .
N7 N 0.4233(4) 0.1177(3) 0.2840(2) 0.0194(9) Uani 1 1 d . . . . .
Si1 Si 0.69129(12) -0.01798(11) 0.35726(6) 0.0191(3) Uani 1 1 d . . . . .
Si2 Si 0.65744(15) 0.46925(13) 0.36865(8) 0.0314(4) Uani 1 1 d . . . . .
Si3 Si 0.24821(11) 0.37457(12) 0.37218(6) 0.0171(3) Uani 1 1 d . . . . .
Si4 Si 0.46492(13) 0.56058(14) 0.15531(9) 0.0351(4) Uani 1 1 d . . . . .
Si5 Si 0.44202(12) 0.16735(12) 0.10830(6) 0.0187(3) Uani 1 1 d . . . . .
Si6 Si 0.88067(12) 0.19814(14) 0.18067(7) 0.0247(3) Uani 1 1 d . . . . .
S1 S 0.27483(15) -0.03605(14) 0.28584(8) 0.0391(4) Uani 1 1 d . . . . .
Th1 Th 0.54147(2) 0.26281(2) 0.26193(2) 0.00798(5) Uani 1 1 d . . . . .

loop_
_atom_site_aniso_label
_atom_site_aniso_U_11
_atom_site_aniso_U_22
_atom_site_aniso_U_33
_atom_site_aniso_U_23
_atom_site_aniso_U_13
_atom_site_aniso_U_12
C1 0.023(3) 0.021(3) 0.019(3) -0.001(2) -0.002(2) -0.004(2)
C2 0.026(3) 0.019(3) 0.030(3) -0.004(2) 0.001(2) -0.005(2)
C3 0.035(3) 0.025(3) 0.036(3) 0.005(2) -0.014(3) 0.003(2)
C4 0.035(3) 0.027(3) 0.028(3) 0.009(2) 0.006(2) -0.003(2)
C5 0.007(2) 0.022(2) 0.013(2) -0.0018(18) -0.0002(17) -0.0029(18)
C6 0.018(2) 0.023(2) 0.015(2) -0.0007(19) -0.0063(19) -0.004(2)
C7 0.021(3) 0.044(3) 0.026(3) 0.007(2) -0.007(2) -0.016(2)
C8 0.025(3) 0.057(4) 0.034(3) 0.004(3) -0.021(3) -0.011(3)
C9 0.046(4) 0.049(4) 0.023(3) 0.005(3) -0.022(3) -0.006(3)
C10 0.038(3) 0.056(4) 0.015(3) 0.006(3) -0.008(2) -0.008(3)
C11 0.022(3) 0.042(3) 0.017(3) -0.001(2) -0.002(2) -0.003(2)
C12A 0.078(10) 0.032(6) 0.080(11) -0.018(7) -0.052(9) -0.002(6)
C13A 0.035(6) 0.034(6) 0.082(10) -0.003(6) 0.015(6) -0.013(5)
C14A 0.017(5) 0.023(5) 0.056(7) -0.018(5) -0.002(4) -0.003(4)
C12B 0.058(9) 0.055(8) 0.069(9) -0.028(7) 0.001(7) -0.025(7)
C13B 0.088(15) 0.031(9) 0.073(13) 0.015(8) -0.048(12) -0.020(9)
C14B 0.065(9) 0.048(8) 0.058(8) -0.027(6) 0.023(7) -0.022(7)
C15 0.023(3) 0.034(3) 0.022(3) 0.004(2) -0.002(2) -0.005(2)
C16 0.033(3) 0.038(3) 0.026(3) -0.009(3) 0.006(2) 0.002(3)
C17 0.017(3) 0.036(3) 0.040(3) 0.004(3) 0.001(2) -0.012(2)
C18 0.014(2) 0.010(2) 0.022(3) -0.0021(18) -0.0023(19) -0.0032(18)
C19 0.013(2) 0.016(2) 0.028(3) 0.002(2) 0.003(2) -0.0019(19)
C20 0.018(3) 0.014(2) 0.058(4) 0.000(2) -0.005(3) -0.003(2)
C21 0.019(3) 0.012(3) 0.090(5) 0.000(3) -0.009(3) 0.000(2)
C22 0.013(3) 0.018(3) 0.078(5) 0.004(3) -0.006(3) 0.004(2)
C23 0.014(3) 0.025(3) 0.043(3) 0.003(2) -0.006(2) -0.004(2)
C24 0.015(2) 0.021(2) 0.024(3) 0.002(2) 0.001(2) -0.003(2)
C25A 0.028(7) 0.071(15) 0.021(8) 0.012(9) -0.008(6) -0.001(8)
C26A 0.109(17) 0.026(7) 0.038(11) 0.000(7) 0.005(12) -0.036(9)
C25B 0.023(6) 0.031(9) 0.017(7) 0.009(6) -0.005(5) 0.001(6)
C26B 0.023(7) 0.014(6) 0.035(10) 0.001(6) 0.004(6) -0.013(5)
C27 0.024(3) 0.033(3) 0.032(3) 0.019(2) 0.003(2) -0.003(2)
C28 0.016(3) 0.067(4) 0.023(3) -0.017(3) -0.007(2) 0.007(3)
C29 0.033(3) 0.043(3) 0.018(3) -0.005(2) -0.009(2) 0.001(3)
C30 0.040(3) 0.039(3) 0.030(3) -0.010(3) -0.005(3) -0.020(3)
C31 0.018(2) 0.014(2) 0.010(2) 0.0026(17) -0.0033(18) -0.0038(18)
C32A 0.007(4) 0.012(5) 0.015(5) -0.001(4) 0.002(3) -0.003(4)
C33A 0.032(6) 0.016(6) 0.022(7) 0.001(5) 0.003(5) 0.004(5)
C34A 0.044(8) 0.015(6) 0.046(8) -0.013(5) 0.009(6) 0.002(5)
C35A 0.033(6) 0.034(6) 0.033(6) -0.009(4) -0.002(4) -0.007(4)
C36A 0.025(5) 0.028(5) 0.022(5) -0.004(4) -0.001(4) -0.002(4)
C37A 0.017(6) 0.021(6) 0.025(7) 0.003(5) -0.005(4) 0.003(5)
C32B 0.013(4) 0.011(5) 0.012(5) 0.000(4) -0.002(3) -0.001(4)
C33B 0.016(5) 0.019(6) 0.025(7) -0.005(6) 0.000(5) -0.002(4)
C34B 0.034(9) 0.048(10) 0.031(9) -0.016(8) -0.001(7) -0.012(7)
C35B 0.020(7) 0.036(8) 0.031(8) -0.017(6) 0.004(6) 0.006(6)
C36B 0.024(6) 0.033(6) 0.021(6) 0.007(5) 0.009(4) 0.004(5)
C37B 0.017(5) 0.026(6) 0.013(5) 0.002(4) 0.005(4) -0.006(5)
C38A 0.011(5) 0.034(6) 0.020(5) -0.002(4) 0.002(4) -0.004(4)
C39A 0.016(5) 0.033(6) 0.020(5) -0.005(4) 0.000(4) 0.005(4)
C40A 0.016(5) 0.039(6) 0.033(6) 0.008(5) 0.003(5) -0.012(5)
C38B 0.015(5) 0.064(9) 0.036(7) -0.023(6) 0.004(5) -0.023(5)
C39B 0.017(6) 0.036(7) 0.060(9) 0.021(6) -0.014(6) -0.002(5)
C40B 0.016(5) 0.026(5) 0.024(6) -0.006(4) 0.006(4) -0.005(4)
C400 0.044(11) 0.021(11) 0.027(12) -0.002(9) 0.010(8) 0.003(9)
C401 0.048(12) 0.038(12) 0.040(10) -0.001(8) -0.010(8) -0.032(9)
C402 0.026(8) 0.031(13) 0.036(12) 0.008(13) -0.001(7) -0.014(11)
C403 0.019(5) 0.034(6) 0.029(6) 0.005(5) -0.012(4) -0.003(5)
C404 0.022(7) 0.020(10) 0.019(9) 0.002(7) -0.002(6) 0.000(7)
C405 0.016(7) 0.039(11) 0.029(8) 0.005(8) -0.008(5) -0.012(8)
C406 0.022(9) 0.041(15) 0.040(14) 0.021(12) 0.002(8) -0.001(11)
N1 0.019(2) 0.0152(19) 0.015(2) 0.0018(16) -0.0050(16) -0.0039(16)
N2 0.015(2) 0.018(2) 0.0135(19) -0.0009(16) -0.0037(16) -0.0067(16)
N3 0.0120(19) 0.0154(19) 0.017(2) -0.0021(16) 0.0016(16) -0.0044(15)
N4 0.013(2) 0.0129(19) 0.025(2) 0.0058(16) 0.0003(17) -0.0009(15)
N5 0.0129(19) 0.0125(18) 0.0116(19) -0.0007(15) -0.0009(15) -0.0005(15)
N6 0.0124(19) 0.0153(19) 0.0108(19) -0.0009(15) 0.0008(15) -0.0044(15)
N7 0.020(2) 0.016(2) 0.024(2) -0.0008(17) 0.0004(17) -0.0101(17)
Si1 0.0216(7) 0.0146(6) 0.0189(7) 0.0042(5) -0.0026(6) -0.0009(5)
Si2 0.0383(9) 0.0193(7) 0.0434(10) -0.0017(7) -0.0270(8) -0.0101(7)
Si3 0.0113(6) 0.0205(7) 0.0176(7) -0.0012(5) 0.0025(5) -0.0020(5)
Si4 0.0169(7) 0.0293(8) 0.0477(10) 0.0278(7) 0.0068(7) 0.0046(6)
Si5 0.0151(7) 0.0254(7) 0.0148(7) -0.0078(5) -0.0052(5) -0.0001(5)
Si6 0.0138(7) 0.0439(9) 0.0198(7) -0.0096(6) 0.0040(6) -0.0140(6)
S1 0.0502(10) 0.0397(8) 0.0403(9) -0.0009(7) -0.0036(7) -0.0358(8)
Th1 0.00682(8) 0.00833(8) 0.00872(8) -0.00057(5) -0.00143(6) -0.00140(6)

loop_
_atom_type_symbol
_atom_type_description
_atom_type_scat_dispersion_real
_atom_type_scat_dispersion_imag
_atom_type_scat_source
C C 0.0033 0.0016 'International Tables Vol C Tables 4.2.6.8 and 6.1.1.4'
H H 0.0000 0.0000 'International Tables Vol C Tables 4.2.6.8 and 6.1.1.4'
N N 0.0061 0.0033 'International Tables Vol C Tables 4.2.6.8 and 6.1.1.4'
Si Si 0.0817 0.0704 'International Tables Vol C Tables 4.2.6.8 and 6.1.1.4'
S S 0.1246 0.1234 'International Tables Vol C Tables 4.2.6.8 and 6.1.1.4'
Th Th -7.2400 8.8979 'International Tables Vol C Tables 4.2.6.8 and 6.1.1.4'

loop_
_geom_angle_atom_site_label_1
_geom_angle_atom_site_label_2
_geom_angle_atom_site_label_3
_geom_angle
N7 C1 S1 178.7(5)
Si1 C2 H2A 109.5
Si1 C2 H2B 109.5
H2A C2 H2B 109.5
Si1 C2 H2C 109.5
H2A C2 H2C 109.5
H2B C2 H2C 109.5
Si1 C3 H3A 109.5
Si1 C3 H3B 109.5
H3A C3 H3B 109.5
Si1 C3 H3C 109.5
H3A C3 H3C 109.5
H3B C3 H3C 109.5
Si1 C4 H4A 109.5
Si1 C4 H4B 109.5
H4A C4 H4B 109.5
Si1 C4 H4C 109.5
H4A C4 H4C 109.5
H4B C4 H4C 109.5
N2 C5 N1 118.0(4)
N2 C5 C6 122.1(4)
N1 C5 C6 119.9(4)
N2 C5 Th1 60.7(2)
N1 C5 Th1 57.8(2)
C6 C5 Th1 172.2(3)
C7 C6 C11 119.2(5)
C7 C6 C5 120.6(4)
C11 C6 C5 120.2(4)
C6 C7 C8 120.4(5)
C6 C7 H7 119.8
C8 C7 H7 119.8
C9 C8 C7 119.8(5)
C9 C8 H8 120.1
C7 C8 H8 120.1
C10 C9 C8 120.2(5)
C10 C9 H9 119.9
C8 C9 H9 119.9
C9 C10 C11 119.8(6)
C9 C10 H10 120.1
C11 C10 H10 120.1
C10 C11 C6 120.6(5)
C10 C11 H11 119.7
C6 C11 H11 119.7
Si2 C12A H12A 109.5
Si2 C12A H12B 109.5
H12A C12A H12B 109.5
Si2 C12A H12C 109.5
H12A C12A H12C 109.5
H12B C12A H12C 109.5
Si2 C13A H13A 109.5
Si2 C13A H13B 109.5
H13A C13A H13B 109.5
Si2 C13A H13C 109.5
H13A C13A H13C 109.5
H13B C13A H13C 109.5
Si2 C14A H14A 109.5
Si2 C14A H14B 109.5
H14A C14A H14B 109.5
Si2 C14A H14C 109.5
H14A C14A H14C 109.5
H14B C14A H14C 109.5
Si2 C12B H12D 109.5
Si2 C12B H12E 109.5
H12D C12B H12E 109.5
Si2 C12B H12F 109.5
H12D C12B H12F 109.5
H12E C12B H12F 109.5
Si2 C13B H13D 109.5
Si2 C13B H13E 109.5
H13D C13B H13E 109.5
Si2 C13B H13F 109.5
H13D C13B H13F 109.5
H13E C13B H13F 109.5
Si2 C14B H14D 109.5
Si2 C14B H14E 109.5
H14D C14B H14E 109.5
Si2 C14B H14F 109.5
H14D C14B H14F 109.5
H14E C14B H14F 109.5
Si3 C15 H15A 109.5
Si3 C15 H15B 109.5
H15A C15 H15B 109.5
Si3 C15 H15C 109.5
H15A C15 H15C 109.5
H15B C15 H15C 109.5
Si3 C16 H16A 109.5
Si3 C16 H16B 109.5
H16A C16 H16B 109.5
Si3 C16 H16C 109.5
H16A C16 H16C 109.5
H16B C16 H16C 109.5
Si3 C17 H17A 109.5
Si3 C17 H17B 109.5
H17A C17 H17B 109.5
Si3 C17 H17C 109.5
H17A C17 H17C 109.5
H17B C17 H17C 109.5
N3 C18 N4 117.7(4)
N3 C18 C19 120.2(4)
N4 C18 C19 122.1(4)
N3 C18 Th1 58.1(2)
N4 C18 Th1 60.8(2)
C19 C18 Th1 166.5(3)
C24 C19 C20 119.7(5)
C24 C19 C18 119.6(4)
C20 C19 C18 120.7(4)
C21 C20 C19 119.1(5)
C21 C20 H20 120.4
C19 C20 H20 120.4
C22 C21 C20 120.9(5)
C22 C21 H21 119.6
C20 C21 H21 119.6
C21 C22 C23 120.2(5)
C21 C22 H22 119.9
C23 C22 H22 119.9
C22 C23 C24 119.6(5)
C22 C23 H23 120.2
C24 C23 H23 120.2
C23 C24 C19 120.5(5)
C23 C24 H24 119.8
C19 C24 H24 119.8
Si4 C25A H25A 109.5
Si4 C25A H25B 109.5
H25A C25A H25B 109.5
Si4 C25A H25C 109.5
H25A C25A H25C 109.5
H25B C25A H25C 109.5
Si4 C26A H26A 109.5
Si4 C26A H26B 109.5
H26A C26A H26B 109.5
Si4 C26A H26C 109.5
H26A C26A H26C 109.5
H26B C26A H26C 109.5
Si4 C25B H25D 109.5
Si4 C25B H25E 109.5
H25D C25B H25E 109.5
Si4 C25B H25F 109.5
H25D C25B H25F 109.5
H25E C25B H25F 109.5
Si4 C26B H26D 109.5
Si4 C26B H26E 109.5
H26D C26B H26E 109.5
Si4 C26B H26F 109.5
H26D C26B H26F 109.5
H26E C26B H26F 109.5
Si4 C27 H27A 109.5
Si4 C27 H27B 109.5
H27A C27 H27B 109.5
Si4 C27 H27C 109.5
H27A C27 H27C 109.5
H27B C27 H27C 109.5
Si5 C28 H28A 109.5
Si5 C28 H28B 109.5
H28A C28 H28B 109.5
Si5 C28 H28C 109.5
H28A C28 H28C 109.5
H28B C28 H28C 109.5
Si5 C29 H29A 109.5
Si5 C29 H29B 109.5
H29A C29 H29B 109.5
Si5 C29 H29C 109.5
H29A C29 H29C 109.5
H29B C29 H29C 109.5
Si5 C30 H30A 109.5
Si5 C30 H30B 109.5
H30A C30 H30B 109.5
Si5 C30 H30C 109.5
H30A C30 H30C 109.5
H30B C30 H30C 109.5
N5 C31 N6 118.5(4)
N5 C31 C32B 122.3(6)
N6 C31 C32B 118.5(6)
N5 C31 C32A 117.2(6)
N6 C31 C32A 123.0(6)
N5 C31 Th1 58.0(2)
N6 C31 Th1 61.1(2)
C32B C31 Th1 179.4(6)
C32A C31 Th1 160.5(6)
C33A C32A C37A 121.5(12)
C33A C32A C31 121.7(10)
C37A C32A C31 116.7(11)
C34A C33A C32A 120.2(12)
C34A C33A H33A 119.9
C32A C33A H33A 119.9
C33A C34A C35A 118.7(12)
C33A C34A H34A 120.6
C35A C34A H34A 120.6
C36A C35A C34A 122.1(15)
C36A C35A H35A 118.9
C34A C35A H35A 118.9
C35A C36A C37A 118.2(14)
C35A C36A H36A 120.9
C37A C36A H36A 120.9
C32A C37A C36A 119.1(12)
C32A C37A H37A 120.4
C36A C37A H37A 120.4
C37B C32B C33B 119.7(12)
C37B C32B C31 122.6(10)
C33B C32B C31 117.6(11)
C34B C33B C32B 119.7(13)
C34B C33B H33B 120.1
C32B C33B H33B 120.1
C33B C34B C35B 121.2(16)
C33B C34B H34B 119.4
C35B C34B H34B 119.4
C34B C35B C36B 120.0(15)
C34B C35B H35B 120.0
C36B C35B H35B 120.0
C37B C36B C35B 119.2(12)
C37B C36B H36B 120.4
C35B C36B H36B 120.4
C36B C37B C32B 120.2(12)
C36B C37B H37B 119.9
C32B C37B H37B 119.9
Si6 C38A H38A 109.5
Si6 C38A H38B 109.5
H38A C38A H38B 109.5
Si6 C38A H38C 109.5
H38A C38A H38C 109.5
H38B C38A H38C 109.5
Si6 C39A H39A 109.5
Si6 C39A H39B 109.5
H39A C39A H39B 109.5
Si6 C39A H39C 109.5
H39A C39A H39C 109.5
H39B C39A H39C 109.5
Si6 C40A H40A 109.5
Si6 C40A H40B 109.5
H40A C40A H40B 109.5
Si6 C40A H40C 109.5
H40A C40A H40C 109.5
H40B C40A H40C 109.5
Si6 C38B H38D 109.5
Si6 C38B H38E 109.5
H38D C38B H38E 109.5
Si6 C38B H38F 109.5
H38D C38B H38F 109.5
H38E C38B H38F 109.5
Si6 C39B H39D 109.5
Si6 C39B H39E 109.5
H39D C39B H39E 109.5
Si6 C39B H39F 109.5
H39D C39B H39F 109.5
H39E C39B H39F 109.5
Si6 C40B H40D 109.5
Si6 C40B H40E 109.5
H40D C40B H40E 109.5
Si6 C40B H40F 109.5
H40D C40B H40F 109.5
H40E C40B H40F 109.5
C406 C400 C401 121(2)
C406 C400 H400 119.5
C401 C400 H400 119.5
C400 C401 C402 119(2)
C400 C401 H401 120.4
C402 C401 H401 120.4
C404 C402 C401 121(3)
C404 C402 H402 119.4
C401 C402 H402 119.4
C404 C403 H40G 109.5
C404 C403 H40H 109.5
H40G C403 H40H 109.5
C404 C403 H40I 109.5
H40G C403 H40I 109.5
H40H C403 H40I 109.5
C402 C404 C405 117(2)
C402 C404 C403 122(2)
C405 C404 C403 120.4(16)
C406 C405 C404 119(2)
C406 C405 H405 120.5
C404 C405 H405 120.5
C400 C406 C405 122(3)
C400 C406 H406 118.9
C405 C406 H406 118.9
C5 N1 Si1 131.7(3)
C5 N1 Th1 94.7(3)
Si1 N1 Th1 133.4(2)
C5 N2 Si2 131.2(3)
C5 N2 Th1 91.9(3)
Si2 N2 Th1 135.9(2)
C18 N3 Si3 130.1(3)
C18 N3 Th1 94.4(3)
Si3 N3 Th1 135.3(2)
C18 N4 Si4 128.5(3)
C18 N4 Th1 91.3(3)
Si4 N4 Th1 137.8(2)
C31 N5 Si5 131.0(3)
C31 N5 Th1 94.7(3)
Si5 N5 Th1 134.1(2)
C31 N6 Si6 127.5(3)
C31 N6 Th1 91.4(3)
Si6 N6 Th1 140.0(2)
C1 N7 Th1 169.6(4)
N1 Si1 C2 104.6(2)
N1 Si1 C4 111.6(2)
C2 Si1 C4 109.3(3)
N1 Si1 C3 114.1(2)
C2 Si1 C3 108.2(3)
C4 Si1 C3 108.8(3)
N2 Si2 C14A 110.8(3)
N2 Si2 C12B 119.8(6)
N2 Si2 C13B 111.2(6)
C12B Si2 C13B 107.3(10)
N2 Si2 C12A 119.2(4)
C14A Si2 C12A 117.5(6)
N2 Si2 C14B 105.2(5)
C12B Si2 C14B 107.5(9)
C13B Si2 C14B 104.8(10)
N2 Si2 C13A 99.7(4)
C14A Si2 C13A 104.6(5)
C12A Si2 C13A 101.6(7)
N3 Si3 C17 112.8(2)
N3 Si3 C15 104.3(2)
C17 Si3 C15 108.4(3)
N3 Si3 C16 112.9(2)
C17 Si3 C16 108.6(3)
C15 Si3 C16 109.8(3)
C26A Si4 N4 120.8(9)
N4 Si4 C25B 116.7(5)
C26A Si4 C27 108.8(8)
N4 Si4 C27 106.7(2)
C25B Si4 C27 115.3(7)
C26A Si4 C25A 109.5(10)
N4 Si4 C25A 109.0(6)
C27 Si4 C25A 100.1(8)
N4 Si4 C26B 105.4(6)
C25B Si4 C26B 105.2(8)
C27 Si4 C26B 106.8(5)
N5 Si5 C30 112.1(2)
N5 Si5 C28 105.1(2)
C30 Si5 C28 109.7(3)
N5 Si5 C29 112.5(2)
C30 Si5 C29 110.0(3)
C28 Si5 C29 107.1(3)
C39B Si6 N6 115.5(4)
N6 Si6 C40A 118.4(4)
N6 Si6 C38A 108.1(3)
C40A Si6 C38A 109.1(5)
C39B Si6 C40B 113.8(6)
N6 Si6 C40B 110.5(3)
C39B Si6 C38B 113.1(6)
N6 Si6 C38B 100.4(4)
C40B Si6 C38B 102.0(5)
N6 Si6 C39A 110.4(3)
C40A Si6 C39A 110.6(5)
C38A Si6 C39A 98.4(4)
N7 Th1 N1 80.19(13)
N7 Th1 N3 79.15(13)
N1 Th1 N3 113.69(13)
N7 Th1 N5 81.07(13)
N1 Th1 N5 120.31(12)
N3 Th1 N5 117.40(12)
N7 Th1 N4 119.93(13)
N1 Th1 N4 149.13(13)
N3 Th1 N4 54.95(13)
N5 Th1 N4 87.63(13)
N7 Th1 N2 124.06(13)
N1 Th1 N2 54.81(13)
N3 Th1 N2 89.56(12)
N5 Th1 N2 147.58(12)
N4 Th1 N2 94.74(13)
N7 Th1 N6 118.76(13)
N1 Th1 N6 87.95(13)
N3 Th1 N6 154.90(12)
N5 Th1 N6 54.55(12)
N4 Th1 N6 99.96(12)
N2 Th1 N6 93.32(12)
N7 Th1 C18 97.70(13)
N1 Th1 C18 137.49(13)
N3 Th1 C18 27.48(13)
N5 Th1 C18 100.92(13)
N4 Th1 C18 27.86(13)
N2 Th1 C18 95.80(13)
N6 Th1 C18 127.52(13)
N7 Th1 C5 101.55(13)
N1 Th1 C5 27.49(13)
N3 Th1 C5 101.07(13)
N5 Th1 C5 141.05(12)
N4 Th1 C5 121.74(13)
N2 Th1 C5 27.45(13)
N6 Th1 C5 92.67(12)
C18 Th1 C5 116.92(13)
N7 Th1 C31 98.77(13)
N1 Th1 C31 103.39(13)
N3 Th1 C31 141.71(13)
N5 Th1 C31 27.30(13)
N4 Th1 C31 96.61(13)
N2 Th1 C31 120.78(13)
N6 Th1 C31 27.46(12)
C18 Th1 C31 118.75(13)
C5 Th1 C31 116.61(12)

loop_
_geom_bond_atom_site_label_1
_geom_bond_atom_site_label_2
_geom_bond_distance
C1 N7 1.169(6)
C1 S1 1.608(5)
C2 Si1 1.859(5)
C2 H2A 0.9800
C2 H2B 0.9800
C2 H2C 0.9800
C3 Si1 1.862(6)
C3 H3A 0.9800
C3 H3B 0.9800
C3 H3C 0.9800
C4 Si1 1.861(6)
C4 H4A 0.9800
C4 H4B 0.9800
C4 H4C 0.9800
C5 N2 1.330(6)
C5 N1 1.336(6)
C5 C6 1.510(6)
C5 Th1 2.884(4)
C6 C7 1.377(7)
C6 C11 1.388(7)
C7 C8 1.390(7)
C7 H7 0.9500
C8 C9 1.383(9)
C8 H8 0.9500
C9 C10 1.376(9)
C9 H9 0.9500
C10 C11 1.384(7)
C10 H10 0.9500
C11 H11 0.9500
C12A Si2 1.825(12)
C12A H12A 0.9800
C12A H12B 0.9800
C12A H12C 0.9800
C13A Si2 2.030(12)
C13A H13A 0.9800
C13A H13B 0.9800
C13A H13C 0.9800
C14A Si2 1.770(9)
C14A H14A 0.9800
C14A H14B 0.9800
C14A H14C 0.9800
C12B Si2 1.790(19)
C12B H12D 0.9800
C12B H12E 0.9800
C12B H12F 0.9800
C13B Si2 1.806(16)
C13B H13D 0.9800
C13B H13E 0.9800
C13B H13F 0.9800
C14B Si2 2.005(16)
C14B H14D 0.9800
C14B H14E 0.9800
C14B H14F 0.9800
C15 Si3 1.864(5)
C15 H15A 0.9800
C15 H15B 0.9800
C15 H15C 0.9800
C16 Si3 1.867(6)
C16 H16A 0.9800
C16 H16B 0.9800
C16 H16C 0.9800
C17 Si3 1.862(5)
C17 H17A 0.9800
C17 H17B 0.9800
C17 H17C 0.9800
C18 N3 1.332(6)
C18 N4 1.345(6)
C18 C19 1.495(6)
C18 Th1 2.879(4)
C19 C24 1.386(7)
C19 C20 1.392(7)
C20 C21 1.385(7)
C20 H20 0.9500
C21 C22 1.371(8)
C21 H21 0.9500
C22 C23 1.381(8)
C22 H22 0.9500
C23 C24 1.382(7)
C23 H23 0.9500
C24 H24 0.9500
C25A Si4 2.016(19)
C25A H25A 0.9800
C25A H25B 0.9800
C25A H25C 0.9800
C26A Si4 1.676(18)
C26A H26A 0.9800
C26A H26B 0.9800
C26A H26C 0.9800
C25B Si4 1.765(14)
C25B H25D 0.9800
C25B H25E 0.9800
C25B H25F 0.9800
C26B Si4 2.07(2)
C26B H26D 0.9800
C26B H26E 0.9800
C26B H26F 0.9800
C27 Si4 1.846(6)
C27 H27A 0.9800
C27 H27B 0.9800
C27 H27C 0.9800
C28 Si5 1.865(5)
C28 H28A 0.9800
C28 H28B 0.9800
C28 H28C 0.9800
C29 Si5 1.866(6)
C29 H29A 0.9800
C29 H29B 0.9800
C29 H29C 0.9800
C30 Si5 1.853(6)
C30 H30A 0.9800
C30 H30B 0.9800
C30 H30C 0.9800
C31 N5 1.329(6)
C31 N6 1.332(6)
C31 C32B 1.515(14)
C31 C32A 1.532(14)
C31 Th1 2.888(5)
C32A C33A 1.381(17)
C32A C37A 1.389(16)
C33A C34A 1.383(15)
C33A H33A 0.9500
C34A C35A 1.39(2)
C34A H34A 0.9500
C35A C36A 1.39(2)
C35A H35A 0.9500
C36A C37A 1.414(19)
C36A H36A 0.9500
C37A H37A 0.9500
C32B C37B 1.393(17)
C32B C33B 1.391(15)
C33B C34B 1.39(2)
C33B H33B 0.9500
C34B C35B 1.35(2)
C34B H34B 0.9500
C35B C36B 1.418(19)
C35B H35B 0.9500
C36B C37B 1.386(15)
C36B H36B 0.9500
C37B H37B 0.9500
C38A Si6 1.918(10)
C38A H38A 0.9800
C38A H38B 0.9800
C38A H38C 0.9800
C39A Si6 1.979(10)
C39A H39A 0.9800
C39A H39B 0.9800
C39A H39C 0.9800
C40A Si6 1.759(10)
C40A H40A 0.9800
C40A H40B 0.9800
C40A H40C 0.9800
C38B Si6 1.938(11)
C38B H38D 0.9800
C38B H38E 0.9800
C38B H38F 0.9800
C39B Si6 1.702(11)
C39B H39D 0.9800
C39B H39E 0.9800
C39B H39F 0.9800
C40B Si6 1.936(10)
C40B H40D 0.9800
C40B H40E 0.9800
C40B H40F 0.9800
C400 C406 1.34(3)
C400 C401 1.36(3)
C400 H400 0.9500
C401 C402 1.40(4)
C401 H401 0.9500
C402 C404 1.40(3)
C402 H402 0.9500
C403 C404 1.49(2)
C403 H40G 0.9800
C403 H40H 0.9800
C403 H40I 0.9800
C404 C405 1.43(3)
C405 C406 1.38(4)
C405 H405 0.9500
C406 H406 0.9500
N1 Si1 1.746(4)
N1 Th1 2.448(4)
N2 Si2 1.746(4)
N2 Th1 2.515(4)
N3 Si3 1.752(4)
N3 Th1 2.451(4)
N4 Si4 1.746(4)
N4 Th1 2.514(4)
N5 Si5 1.748(4)
N5 Th1 2.459(4)
N6 Si6 1.750(4)
N6 Th1 2.530(4)
N7 Th1 2.428(4)
